data_4102179
loop_
_publ_author_name
'Zo\"e R. Turner'
'Ronan Bellabarba'
'Robert P. Tooze'
'Polly L. Arnold'

_publ_section_title
;
 Addition-Elimination Reactions across the M-C Bond of Metal
 N-Heterocyclic Carbenes
;
_journal_name_full 'Journal of the American Chemical Society'
_journal_page_first 4050
_journal_page_last 4051
_journal_paper_doi 10.1021/ja910673q
_journal_volume 132
_journal_year 2010
_chemical_formula_moiety 'C34 H74 I N4 O Si5 U'
_chemical_formula_sum 'C34 H74 I N4 O Si5 U'
_chemical_formula_weight 1060.35
_chemical_name_systematic
;
 ?
;
_space_group_IT_number 2
_symmetry_cell_setting triclinic
_symmetry_space_group_name_Hall '-P 1'
_symmetry_space_group_name_H-M 'P -1'
_atom_sites_solution_hydrogens geom
_atom_sites_solution_primary direct
_atom_sites_solution_secondary difmap
_audit_creation_method SHELXL-97
_cell_angle_alpha 106.8120(10)
_cell_angle_beta 94.5710(10)
_cell_angle_gamma 106.3260(10)
_cell_formula_units_Z 2
_cell_length_a 9.6898(2)
_cell_length_b 16.4169(4)
_cell_length_c 16.4228(4)
_cell_measurement_reflns_used 13204
_cell_measurement_temperature 150(2)
_cell_measurement_theta_max 30.5
_cell_measurement_theta_min 2.2
_cell_volume 2362.84(10)
_computing_cell_refinement 'SAINT (Siemens, 1995)'
_computing_data_collection 'SMART (Siemens, 1993)'
_computing_data_reduction 'SAINT (Siemens, 1995)'
_computing_molecular_graphics 'ORTEP (Farrugia, 1997)'
_computing_publication_material 'enCIFer (Allen et al., 2004)'
_computing_structure_refinement 'SHELXL-97 (Sheldrick, 1997)'
_computing_structure_solution 'SIR-92 (Giacovazzo, 1994)'
_diffrn_ambient_temperature 150(2)
_diffrn_measured_fraction_theta_full 'ACTA 50'
_diffrn_measured_fraction_theta_max 0.914
_diffrn_measurement_device_type 'Bruker SMART APEX CCD area detector'
_diffrn_measurement_method 'Phi and omega scans'
_diffrn_radiation_monochromator graphite
_diffrn_radiation_source 'fine-focus sealed tube'
_diffrn_radiation_type MoK\a
_diffrn_radiation_wavelength 0.71073
_diffrn_reflns_av_R_equivalents 0.0456
_diffrn_reflns_av_sigmaI/netI 0.0530
_diffrn_reflns_limit_h_max 13
_diffrn_reflns_limit_h_min -13
_diffrn_reflns_limit_k_max 19
_diffrn_reflns_limit_k_min -23
_diffrn_reflns_limit_l_max 22
_diffrn_reflns_limit_l_min -22
_diffrn_reflns_number 39450
_diffrn_reflns_theta_full 'ACTA 50'
_diffrn_reflns_theta_max 30.52
_diffrn_reflns_theta_min 2.18
_diffrn_standards_decay_% 0
_diffrn_standards_number 0
_exptl_absorpt_coefficient_mu 4.243
_exptl_absorpt_correction_T_max 0.507
_exptl_absorpt_correction_T_min 0.151
_exptl_absorpt_correction_type multi-scan
_exptl_absorpt_process_details SADABS
_exptl_crystal_colour 'DARK RED'
_exptl_crystal_density_diffrn 1.490
_exptl_crystal_density_method 'not measured'
_exptl_crystal_description PLATE
_exptl_crystal_F_000 1058
_exptl_crystal_size_max 0.62
_exptl_crystal_size_mid 0.42
_exptl_crystal_size_min 0.16
_refine_diff_density_max 2.739
_refine_diff_density_min -1.472
_refine_diff_density_rms 0.163
_refine_ls_extinction_method none
_refine_ls_goodness_of_fit_ref 1.213
_refine_ls_hydrogen_treatment RIDING
_refine_ls_matrix_type full
_refine_ls_number_parameters 436
_refine_ls_number_reflns 13201
_refine_ls_number_restraints 0
_refine_ls_restrained_S_all 1.213
_refine_ls_R_factor_all 0.0531
_refine_ls_R_factor_gt 0.0470
_refine_ls_shift/su_max 0.002
_refine_ls_shift/su_mean 0.000
_refine_ls_structure_factor_coef Fsqd
_refine_ls_weighting_details 'calc w=1/[\s^2^(Fo^2^)+(0.0253P)^2^+4.6253P] where P=(Fo^2^+2Fc^2^)/3'
_refine_ls_weighting_scheme calc
_refine_ls_wR_factor_gt 0.0938
_refine_ls_wR_factor_ref 0.0981
_reflns_number_gt 12222
_reflns_number_total 13201
_reflns_threshold_expression >2sigma(I)
_cod_data_source_file ja910673q_si_006.cif
_cod_data_source_block po8071
_cod_depositor_comments
;
The following automatic conversions were performed:

'_symmetry_cell_setting' value 'TRICLINIC' changed to 'triclinic'
according to the built-in table from CIF Core dictionary named
'cif_core.dic' version 2.4.1 from
2010-06-29.

'_exptl_absorpt_correction_type' value 'MULTI-SCAN'
changed to 'multi-scan' according to the built-in table from CIF Core
dictionary named 'cif_core.dic' version 2.4.1 from 2010-06-29.

Automatic conversion script
Id: cif_fix_values 1715 2011-07-08 13:25:40Z adriana 
;
_cod_original_cell_volume 2362.84(13)
_cod_database_code 4102179

loop_
_symmetry_equiv_pos_as_xyz
'x, y, z'
'-x, -y, -z'

loop_
_atom_site_label
_atom_site_type_symbol
_atom_site_fract_x
_atom_site_fract_y
_atom_site_fract_z
_atom_site_U_iso_or_equiv
_atom_site_adp_type
_atom_site_occupancy
_atom_site_symmetry_multiplicity
_atom_site_calc_flag
_atom_site_refinement_flags
C1 C 0.2819(4) 0.6733(3) 0.8374(3) 0.0188(8) Uani 1 1 d .
C5 C 0.4461(5) 0.6437(3) 0.7472(4) 0.0290(10) Uani 1 1 d .
H5A H 0.5511 0.6751 0.7515 0.035 Uiso 1 1 calc R
H5B H 0.4020 0.6110 0.6857 0.035 Uiso 1 1 calc R
C6 C 0.4241(5) 0.5810(3) 0.7997(3) 0.0256(10) Uani 1 1 d .
H6A H 0.3989 0.5177 0.7624 0.031 Uiso 1 1 calc R
H6B H 0.5121 0.5961 0.8431 0.031 Uiso 1 1 calc R
C7 C 0.2248(5) 0.5390(3) 0.8873(3) 0.0222(9) Uani 1 1 d .
H7A H 0.1587 0.5667 0.9198 0.027 Uiso 1 1 calc R
H7B H 0.2981 0.5343 0.9297 0.027 Uiso 1 1 calc R
C8 C 0.1350(5) 0.4438(3) 0.8272(3) 0.0228(9) Uani 1 1 d .
C9 C 0.0560(6) 0.3950(3) 0.8845(4) 0.0316(11) Uani 1 1 d .
H9A H 0.0038 0.3322 0.8501 0.047 Uiso 1 1 calc R
H9B H -0.0138 0.4241 0.9088 0.047 Uiso 1 1 calc R
H9C H 0.1274 0.3971 0.9316 0.047 Uiso 1 1 calc R
C10 C 0.0263(5) 0.4466(3) 0.7562(3) 0.0311(11) Uani 1 1 d .
H10A H 0.0790 0.4817 0.7226 0.047 Uiso 1 1 calc R
H10B H -0.0435 0.4746 0.7824 0.047 Uiso 1 1 calc R
H10C H -0.0263 0.3854 0.7180 0.047 Uiso 1 1 calc R
C21 C 0.3621(5) 0.7747(3) 0.7493(3) 0.0199(8) Uani 1 1 d .
C22 C 0.2383(5) 0.7587(3) 0.6877(3) 0.0244(9) Uani 1 1 d .
C23 C 0.2424(5) 0.8224(3) 0.6471(3) 0.0275(10) Uani 1 1 d .
H23 H 0.1603 0.8142 0.6063 0.033 Uiso 1 1 calc R
C24 C 0.3633(6) 0.8974(3) 0.6647(3) 0.0301(11) Uani 1 1 d .
H24 H 0.3644 0.9395 0.6353 0.036 Uiso 1 1 calc R
C25 C 0.4825(5) 0.9116(3) 0.7250(3) 0.0264(10) Uani 1 1 d .
H25 H 0.5647 0.9638 0.7368 0.032 Uiso 1 1 calc R
C26 C 0.4847(5) 0.8509(3) 0.7688(3) 0.0222(9) Uani 1 1 d .
C27 C 0.4065(8) 0.2958(4) 0.4463(4) 0.0452(15) Uani 1 1 d .
H39A H 0.4932 0.2771 0.4370 0.068 Uiso 1 1 calc R
H39B H 0.4029 0.3388 0.4161 0.068 Uiso 1 1 calc R
H39C H 0.3186 0.2431 0.4238 0.068 Uiso 1 1 calc R
C28 C 0.5847(7) 0.4504(4) 0.6027(4) 0.0473(15) Uani 1 1 d .
H41A H 0.5969 0.4785 0.6653 0.071 Uiso 1 1 calc R
H41B H 0.5755 0.4937 0.5738 0.071 Uiso 1 1 calc R
H41C H 0.6699 0.4317 0.5887 0.071 Uiso 1 1 calc R
C29 C 0.2552(7) 0.3916(4) 0.5735(4) 0.0410(13) Uani 1 1 d .
H40A H 0.1649 0.3406 0.5513 0.062 Uiso 1 1 calc R
H40B H 0.2594 0.4322 0.5395 0.062 Uiso 1 1 calc R
H40C H 0.2570 0.4238 0.6341 0.062 Uiso 1 1 calc R
C30 C 0.6810(6) 0.2344(4) 0.5773(4) 0.0425(14) Uani 1 1 d .
H38A H 0.6791 0.2542 0.5266 0.064 Uiso 1 1 calc R
H38B H 0.7214 0.1846 0.5665 0.064 Uiso 1 1 calc R
H38C H 0.7420 0.2843 0.6275 0.064 Uiso 1 1 calc R
C31 C 0.3801(6) 0.0959(4) 0.5055(4) 0.0390(13) Uani 1 1 d .
H37A H 0.2801 0.0750 0.5160 0.059 Uiso 1 1 calc R
H37B H 0.4239 0.0478 0.4987 0.059 Uiso 1 1 calc R
H37C H 0.3784 0.1124 0.4527 0.059 Uiso 1 1 calc R
C32 C 0.5060(6) 0.1546(4) 0.6940(4) 0.0369(12) Uani 1 1 d .
H36A H 0.5672 0.2042 0.7444 0.055 Uiso 1 1 calc R
H36B H 0.5503 0.1065 0.6799 0.055 Uiso 1 1 calc R
H36C H 0.4085 0.1315 0.7070 0.055 Uiso 1 1 calc R
C33 C 0.0417(6) 0.1628(4) 0.6187(4) 0.0364(12) Uani 1 1 d .
H33A H 0.0360 0.2238 0.6413 0.055 Uiso 1 1 calc R
H33B H -0.0430 0.1255 0.5733 0.055 Uiso 1 1 calc R
H33C H 0.1315 0.1650 0.5946 0.055 Uiso 1 1 calc R
C34 C 0.0432(6) -0.0046(4) 0.6600(4) 0.0436(14) Uani 1 1 d .
H34A H 0.1298 -0.0043 0.6330 0.065 Uiso 1 1 calc R
H34B H -0.0450 -0.0389 0.6163 0.065 Uiso 1 1 calc R
H34C H 0.0450 -0.0324 0.7053 0.065 Uiso 1 1 calc R
C35 C -0.1389(6) 0.1065(4) 0.7430(4) 0.0386(13) Uani 1 1 d .
H35A H -0.1499 0.0767 0.7869 0.058 Uiso 1 1 calc R
H35B H -0.2169 0.0721 0.6928 0.058 Uiso 1 1 calc R
H35C H -0.1448 0.1672 0.7670 0.058 Uiso 1 1 calc R
C36 C 0.3512(6) 0.2665(4) 0.9659(4) 0.0355(12) Uani 1 1 d .
H31A H 0.4405 0.2912 0.9451 0.053 Uiso 1 1 calc R
H31B H 0.3768 0.2548 1.0194 0.053 Uiso 1 1 calc R
H31C H 0.2972 0.3098 0.9771 0.053 Uiso 1 1 calc R
C37 C 0.3408(6) 0.0781(4) 0.8695(4) 0.0360(12) Uani 1 1 d .
H30A H 0.2820 0.0201 0.8275 0.054 Uiso 1 1 calc R
H30B H 0.3643 0.0703 0.9254 0.054 Uiso 1 1 calc R
H30C H 0.4314 0.1015 0.8492 0.054 Uiso 1 1 calc R
C38 C 0.0745(6) 0.1142(4) 0.9316(4) 0.0401(13) Uani 1 1 d .
H32A H 0.0143 0.1540 0.9393 0.060 Uiso 1 1 calc R
H32B H 0.1095 0.1110 0.9879 0.060 Uiso 1 1 calc R
H32C H 0.0159 0.0540 0.8935 0.060 Uiso 1 1 calc R
C39 C 0.1868(6) 0.8454(3) 0.8934(3) 0.0287(10) Uani 1 1 d .
H29A H 0.1398 0.8793 0.9351 0.043 Uiso 1 1 calc R
H29B H 0.1403 0.8354 0.8346 0.043 Uiso 1 1 calc R
H29C H 0.2907 0.8793 0.9020 0.043 Uiso 1 1 calc R
C40 C -0.0285(5) 0.6651(3) 0.8830(4) 0.0333(11) Uani 1 1 d .
H28A H -0.0876 0.7013 0.9104 0.050 Uiso 1 1 calc R
H28B H -0.0401 0.6143 0.9046 0.050 Uiso 1 1 calc R
H28C H -0.0608 0.6427 0.8203 0.050 Uiso 1 1 calc R
C41 C 0.2539(6) 0.7563(3) 1.0215(3) 0.0322(11) Uani 1 1 d .
H27A H 0.3560 0.7941 1.0318 0.048 Uiso 1 1 calc R
H27B H 0.2497 0.6990 1.0298 0.048 Uiso 1 1 calc R
H27C H 0.2015 0.7869 1.0623 0.048 Uiso 1 1 calc R
C220 C 0.1062(6) 0.6746(4) 0.6633(4) 0.0352(12) Uani 1 1 d .
H220 H 0.1131 0.6440 0.7073 0.042 Uiso 1 1 calc R
C221 C -0.0384(6) 0.6955(4) 0.6623(4) 0.0465(15) Uani 1 1 d .
H22A H -0.0361 0.7397 0.7177 0.070 Uiso 1 1 calc R
H22B H -0.1193 0.6403 0.6531 0.070 Uiso 1 1 calc R
H22C H -0.0523 0.7198 0.6155 0.070 Uiso 1 1 calc R
C222 C 0.1072(8) 0.6100(4) 0.5754(5) 0.0600(19) Uani 1 1 d .
H22D H 0.1003 0.6386 0.5310 0.090 Uiso 1 1 calc R
H22E H 0.0238 0.5551 0.5615 0.090 Uiso 1 1 calc R
H22F H 0.1981 0.5950 0.5771 0.090 Uiso 1 1 calc R
C260 C 0.6166(5) 0.8697(3) 0.8361(3) 0.0252(9) Uani 1 1 d .
H260 H 0.5934 0.8229 0.8652 0.030 Uiso 1 1 calc R
C261 C 0.6515(6) 0.9620(4) 0.9051(3) 0.0336(11) Uani 1 1 d .
H26D H 0.6738 1.0088 0.8778 0.050 Uiso 1 1 calc R
H26E H 0.7360 0.9718 0.9480 0.050 Uiso 1 1 calc R
H26F H 0.5670 0.9643 0.9337 0.050 Uiso 1 1 calc R
C262 C 0.7503(5) 0.8638(4) 0.7938(4) 0.0336(11) Uani 1 1 d .
H26A H 0.7281 0.8041 0.7510 0.050 Uiso 1 1 calc R
H26B H 0.8330 0.8741 0.8381 0.050 Uiso 1 1 calc R
H26C H 0.7753 0.9095 0.7652 0.050 Uiso 1 1 calc R
N1 N 0.3000(4) 0.5978(2) 0.8414(2) 0.0209(7) Uani 1 1 d .
N2 N 0.3695(4) 0.7074(2) 0.7877(2) 0.0206(7) Uani 1 1 d .
N3 N 0.1890(4) 0.1780(2) 0.7881(3) 0.0230(8) Uani 1 1 d .
N4 N 0.4123(4) 0.2792(3) 0.6241(3) 0.0250(8) Uani 1 1 d .
O1 O 0.2298(3) 0.3991(2) 0.7887(2) 0.0239(7) Uani 1 1 d .
Si1 Si 0.41574(16) 0.34980(10) 0.56479(9) 0.0285(3) Uani 1 1 d .
Si2 Si 0.49059(14) 0.19601(9) 0.59912(9) 0.0258(3) Uani 1 1 d .
Si3 Si 0.04285(14) 0.11338(9) 0.70875(9) 0.0254(3) Uani 1 1 d .
Si4 Si 0.23480(14) 0.15946(9) 0.88215(9) 0.0237(3) Uani 1 1 d .
Si5 Si 0.16738(14) 0.73558(8) 0.90931(9) 0.0221(3) Uani 1 1 d .
I1 I 0.64731(3) 0.43546(2) 0.87116(2) 0.03240(8) Uani 1 1 d .
U1 U 0.347253(17) 0.304314(10) 0.762455(11) 0.01856(5) Uani 1 1 d .

loop_
_atom_site_aniso_label
_atom_site_aniso_U_11
_atom_site_aniso_U_22
_atom_site_aniso_U_33
_atom_site_aniso_U_23
_atom_site_aniso_U_13
_atom_site_aniso_U_12
C1 0.0177(19) 0.0164(19) 0.019(2) 0.0030(16) 0.0024(16) 0.0031(16)
C5 0.031(2) 0.022(2) 0.039(3) 0.012(2) 0.019(2) 0.011(2)
C6 0.023(2) 0.023(2) 0.034(3) 0.010(2) 0.0111(19) 0.0082(18)
C7 0.027(2) 0.019(2) 0.023(2) 0.0080(18) 0.0107(18) 0.0083(18)
C8 0.021(2) 0.0150(19) 0.032(3) 0.0075(18) 0.0060(18) 0.0046(16)
C9 0.029(2) 0.026(2) 0.044(3) 0.015(2) 0.017(2) 0.009(2)
C10 0.025(2) 0.030(3) 0.033(3) 0.003(2) -0.003(2) 0.011(2)
C21 0.019(2) 0.0158(19) 0.025(2) 0.0056(17) 0.0077(17) 0.0062(16)
C22 0.026(2) 0.022(2) 0.021(2) 0.0014(18) 0.0043(18) 0.0078(18)
C23 0.027(2) 0.033(3) 0.024(2) 0.009(2) 0.0036(19) 0.012(2)
C24 0.040(3) 0.027(2) 0.033(3) 0.017(2) 0.012(2) 0.018(2)
C25 0.030(2) 0.021(2) 0.030(3) 0.0104(19) 0.011(2) 0.0066(19)
C26 0.025(2) 0.019(2) 0.023(2) 0.0059(18) 0.0096(17) 0.0075(17)
C27 0.062(4) 0.053(4) 0.032(3) 0.018(3) 0.017(3) 0.029(3)
C28 0.047(3) 0.037(3) 0.053(4) 0.017(3) 0.011(3) 0.004(3)
C29 0.055(4) 0.047(3) 0.031(3) 0.016(3) 0.011(3) 0.027(3)
C30 0.029(3) 0.057(4) 0.048(4) 0.019(3) 0.015(2) 0.018(3)
C31 0.039(3) 0.029(3) 0.042(3) -0.003(2) 0.006(2) 0.014(2)
C32 0.036(3) 0.042(3) 0.047(3) 0.023(3) 0.015(2) 0.024(3)
C33 0.027(3) 0.047(3) 0.031(3) 0.011(2) -0.003(2) 0.009(2)
C34 0.036(3) 0.031(3) 0.056(4) 0.005(3) 0.000(3) 0.011(2)
C35 0.023(2) 0.041(3) 0.051(4) 0.016(3) 0.010(2) 0.008(2)
C36 0.036(3) 0.035(3) 0.033(3) 0.011(2) 0.002(2) 0.011(2)
C37 0.047(3) 0.033(3) 0.038(3) 0.017(2) 0.012(2) 0.022(2)
C38 0.030(3) 0.052(4) 0.044(3) 0.023(3) 0.017(2) 0.012(3)
C39 0.033(3) 0.022(2) 0.035(3) 0.011(2) 0.010(2) 0.012(2)
C40 0.027(2) 0.024(2) 0.043(3) 0.005(2) 0.012(2) 0.005(2)
C41 0.040(3) 0.028(2) 0.028(3) 0.003(2) 0.010(2) 0.015(2)
C220 0.031(3) 0.030(3) 0.034(3) 0.007(2) -0.003(2) 0.000(2)
C221 0.024(3) 0.054(4) 0.052(4) 0.013(3) -0.001(2) 0.004(3)
C222 0.058(4) 0.035(3) 0.061(5) -0.010(3) -0.003(3) 0.005(3)
C260 0.025(2) 0.024(2) 0.027(2) 0.0099(19) 0.0076(18) 0.0056(18)
C261 0.030(3) 0.033(3) 0.030(3) 0.003(2) 0.003(2) 0.006(2)
C262 0.025(2) 0.032(3) 0.039(3) 0.007(2) 0.006(2) 0.007(2)
N1 0.0249(18) 0.0165(17) 0.0224(19) 0.0054(15) 0.0086(15) 0.0080(15)
N2 0.0219(18) 0.0167(17) 0.024(2) 0.0065(15) 0.0087(15) 0.0065(14)
N3 0.0192(18) 0.0198(18) 0.029(2) 0.0070(16) 0.0063(15) 0.0052(15)
N4 0.026(2) 0.0246(19) 0.024(2) 0.0065(16) 0.0032(16) 0.0094(16)
O1 0.0254(16) 0.0159(14) 0.0304(18) 0.0061(13) 0.0066(13) 0.0075(12)
Si1 0.0367(7) 0.0298(7) 0.0239(7) 0.0116(6) 0.0090(6) 0.0140(6)
Si2 0.0229(6) 0.0271(7) 0.0284(7) 0.0071(6) 0.0069(5) 0.0111(5)
Si3 0.0192(6) 0.0201(6) 0.0348(8) 0.0073(5) 0.0031(5) 0.0053(5)
Si4 0.0234(6) 0.0214(6) 0.0281(7) 0.0093(5) 0.0086(5) 0.0077(5)
Si5 0.0224(6) 0.0178(6) 0.0256(7) 0.0047(5) 0.0086(5) 0.0068(5)
I1 0.02226(15) 0.03603(18) 0.03441(19) 0.01283(15) -0.00126(13) 0.00273(13)
U1 0.01775(8) 0.01608(8) 0.02213(9) 0.00601(6) 0.00534(6) 0.00553(6)

loop_
_atom_type_symbol
_atom_type_description
_atom_type_scat_dispersion_real
_atom_type_scat_dispersion_imag
_atom_type_scat_source
C C 0.0033 0.0016 'International Tables Vol C Tables 4.2.6.8 and 6.1.1.4'
H H 0.0000 0.0000 'International Tables Vol C Tables 4.2.6.8 and 6.1.1.4'
N N 0.0061 0.0033 'International Tables Vol C Tables 4.2.6.8 and 6.1.1.4'
O O 0.0106 0.0060 'International Tables Vol C Tables 4.2.6.8 and 6.1.1.4'
Si Si 0.0817 0.0704 'International Tables Vol C Tables 4.2.6.8 and 6.1.1.4'
I I -0.4742 1.8119 'International Tables Vol C Tables 4.2.6.8 and 6.1.1.4'
U U -9.6767 9.6646 'International Tables Vol C Tables 4.2.6.8 and 6.1.1.4'

loop_
_geom_angle_atom_site_label_1
_geom_angle_atom_site_label_2
_geom_angle_atom_site_label_3
_geom_angle
N1 C1 N2 110.7(4)
N1 C1 Si5 123.6(3)
N2 C1 Si5 124.9(3)
N2 C5 C6 102.9(4)
N1 C6 C5 102.0(4)
N1 C7 C8 113.6(4)
O1 C8 C9 109.5(4)
O1 C8 C10 109.0(4)
C9 C8 C10 110.9(4)
O1 C8 C7 109.6(4)
C9 C8 C7 106.3(4)
C10 C8 C7 111.5(4)
C26 C21 C22 122.1(4)
C26 C21 N2 117.9(4)
C22 C21 N2 119.8(4)
C23 C22 C21 117.3(4)
C23 C22 C220 119.8(4)
C21 C22 C220 122.8(4)
C24 C23 C22 121.3(4)
C23 C24 C25 120.3(4)
C24 C25 C26 121.3(5)
C25 C26 C21 117.7(4)
C25 C26 C260 119.9(4)
C21 C26 C260 122.5(4)
C22 C220 C222 110.3(5)
C22 C220 C221 112.5(5)
C222 C220 C221 109.8(5)
C26 C260 C262 110.9(4)
C26 C260 C261 111.3(4)
C262 C260 C261 109.9(4)
C1 N1 C7 128.2(4)
C1 N1 C6 111.0(4)
C7 N1 C6 120.5(3)
C1 N2 C21 129.2(4)
C1 N2 C5 109.8(4)
C21 N2 C5 117.6(4)
Si3 N3 Si4 126.5(2)
Si3 N3 U1 116.0(2)
Si4 N3 U1 117.40(19)
Si2 N4 Si1 122.7(2)
Si2 N4 U1 112.1(2)
Si1 N4 U1 124.0(2)
C8 O1 U1 158.6(3)
N4 Si1 C29 110.7(2)
N4 Si1 C27 114.0(2)
C29 Si1 C27 105.5(3)
N4 Si1 C28 111.9(3)
C29 Si1 C28 107.5(3)
C27 Si1 C28 107.0(3)
N4 Si2 C31 113.2(2)
N4 Si2 C30 113.5(3)
C31 Si2 C30 108.5(3)
N4 Si2 C32 109.1(2)
C31 Si2 C32 106.2(3)
C30 Si2 C32 105.8(3)
C31 Si2 U1 123.93(18)
C30 Si2 U1 126.9(2)
C32 Si2 U1 69.00(17)
N3 Si3 C34 113.3(2)
N3 Si3 C35 114.5(2)
C34 Si3 C35 106.9(3)
N3 Si3 C33 109.8(2)
C34 Si3 C33 107.1(3)
C35 Si3 C33 104.6(3)
N3 Si4 C36 110.5(2)
N3 Si4 C37 113.1(2)
C36 Si4 C37 106.8(3)
N3 Si4 C38 114.3(2)
C36 Si4 C38 105.8(3)
C37 Si4 C38 105.8(3)
C39 Si5 C41 108.6(2)
C39 Si5 C40 110.4(2)
C41 Si5 C40 113.1(3)
C39 Si5 C1 110.2(2)
C41 Si5 C1 104.1(2)
C40 Si5 C1 110.3(2)
O1 U1 N4 112.10(13)
O1 U1 N3 102.85(12)
N4 U1 N3 116.39(14)
O1 U1 I1 96.73(9)
N4 U1 I1 98.54(10)
N3 U1 I1 128.58(9)
O1 U1 Si2 139.71(9)
N4 U1 Si2 27.81(9)
N3 U1 Si2 99.25(9)
I1 U1 Si2 95.18(2)

loop_
_geom_bond_atom_site_label_1
_geom_bond_atom_site_label_2
_geom_bond_distance
C1 N1 1.319(5)
C1 N2 1.344(6)
C1 Si5 1.955(4)
C5 N2 1.482(6)
C5 C6 1.504(7)
C6 N1 1.483(6)
C7 N1 1.464(6)
C7 C8 1.543(6)
C8 O1 1.408(5)
C8 C9 1.523(7)
C8 C10 1.528(6)
C21 C26 1.397(6)
C21 C22 1.416(6)
C21 N2 1.438(6)
C22 C23 1.387(7)
C22 C220 1.520(7)
C23 C24 1.378(7)
C24 C25 1.378(7)
C25 C26 1.390(6)
C26 C260 1.519(6)
C27 Si1 1.874(6)
C28 Si1 1.876(6)
C29 Si1 1.868(6)
C30 Si2 1.874(6)
C31 Si2 1.871(5)
C32 Si2 1.883(5)
C33 Si3 1.882(6)
C34 Si3 1.871(6)
C35 Si3 1.874(5)
C36 Si4 1.869(5)
C37 Si4 1.878(5)
C38 Si4 1.878(5)
C39 Si5 1.855(5)
C40 Si5 1.864(5)
C41 Si5 1.856(5)
C220 C222 1.526(9)
C220 C221 1.534(8)
C260 C262 1.532(7)
C260 C261 1.534(7)
N3 Si3 1.701(4)
N3 Si4 1.706(4)
N3 U1 2.377(4)
N4 Si2 1.708(4)
N4 Si1 1.711(4)
N4 U1 2.359(4)
O1 U1 2.142(3)
Si2 U1 3.3924(13)
I1 U1 3.1155(4)

loop_
_geom_torsion_atom_site_label_1
_geom_torsion_atom_site_label_2
_geom_torsion_atom_site_label_3
_geom_torsion_atom_site_label_4
_geom_torsion
N2 C5 C6 N1 18.3(5)
N1 C7 C8 O1 66.0(5)
N1 C7 C8 C9 -175.8(4)
N1 C7 C8 C10 -54.7(5)
C26 C21 C22 C23 -0.4(7)
N2 C21 C22 C23 -174.4(4)
C26 C21 C22 C220 177.7(4)
N2 C21 C22 C220 3.7(7)
C21 C22 C23 C24 1.2(7)
C220 C22 C23 C24 -176.9(5)
C22 C23 C24 C25 -1.3(8)
C23 C24 C25 C26 0.4(8)
C24 C25 C26 C21 0.4(7)
C24 C25 C26 C260 -178.7(4)
C22 C21 C26 C25 -0.4(7)
N2 C21 C26 C25 173.7(4)
C22 C21 C26 C260 178.7(4)
N2 C21 C26 C260 -7.2(6)
C23 C22 C220 C222 74.2(6)
C21 C22 C220 C222 -103.9(6)
C23 C22 C220 C221 -48.8(7)
C21 C22 C220 C221 133.1(5)
C25 C26 C260 C262 -68.0(6)
C21 C26 C260 C262 112.9(5)
C25 C26 C260 C261 54.7(6)
C21 C26 C260 C261 -124.4(5)
N2 C1 N1 C7 -179.0(4)
Si5 C1 N1 C7 10.3(6)
N2 C1 N1 C6 7.4(5)
Si5 C1 N1 C6 -163.3(3)
C8 C7 N1 C1 117.9(5)
C8 C7 N1 C6 -69.1(5)
C5 C6 N1 C1 -16.7(5)
C5 C6 N1 C7 169.2(4)
N1 C1 N2 C21 163.6(4)
Si5 C1 N2 C21 -25.8(6)
N1 C1 N2 C5 5.6(5)
Si5 C1 N2 C5 176.2(3)
C26 C21 N2 C1 123.3(5)
C22 C21 N2 C1 -62.4(6)
C26 C21 N2 C5 -80.1(5)
C22 C21 N2 C5 94.1(5)
C6 C5 N2 C1 -15.6(5)
C6 C5 N2 C21 -176.5(4)
C9 C8 O1 U1 -6.9(10)
C10 C8 O1 U1 -128.4(7)
C7 C8 O1 U1 109.3(7)
Si2 N4 Si1 C29 152.7(3)
U1 N4 Si1 C29 -41.0(3)
Si2 N4 Si1 C27 34.0(4)
U1 N4 Si1 C27 -159.7(3)
Si2 N4 Si1 C28 -87.5(3)
U1 N4 Si1 C28 78.8(3)
Si1 N4 Si2 C31 -76.5(4)
U1 N4 Si2 C31 115.7(3)
Si1 N4 Si2 C30 47.7(4)
U1 N4 Si2 C30 -120.0(3)
Si1 N4 Si2 C32 165.4(3)
U1 N4 Si2 C32 -2.3(3)
Si1 N4 Si2 U1 167.8(4)
Si4 N3 Si3 C34 -60.2(4)
U1 N3 Si3 C34 118.1(3)
Si4 N3 Si3 C35 62.7(4)
U1 N3 Si3 C35 -118.9(3)
Si4 N3 Si3 C33 -180.0(3)
U1 N3 Si3 C33 -1.6(3)
Si3 N3 Si4 C36 -156.9(3)
U1 N3 Si4 C36 24.8(3)
Si3 N3 Si4 C37 83.5(3)
U1 N3 Si4 C37 -94.8(3)
Si3 N3 Si4 C38 -37.7(4)
U1 N3 Si4 C38 144.0(3)
N1 C1 Si5 C39 173.3(4)
N2 C1 Si5 C39 3.9(4)
N1 C1 Si5 C41 57.0(4)
N2 C1 Si5 C41 -112.4(4)
N1 C1 Si5 C40 -64.6(4)
N2 C1 Si5 C40 126.0(4)
C8 O1 U1 N4 156.5(8)
C8 O1 U1 N3 30.7(8)
C8 O1 U1 I1 -101.4(8)
C8 O1 U1 Si2 152.4(7)
Si2 N4 U1 O1 -174.22(18)
Si1 N4 U1 O1 18.2(3)
Si2 N4 U1 N3 -56.2(2)
Si1 N4 U1 N3 136.2(2)
Si2 N4 U1 I1 84.89(19)
Si1 N4 U1 I1 -82.7(2)
Si1 N4 U1 Si2 -167.6(4)
Si3 N3 U1 O1 77.6(2)
Si4 N3 U1 O1 -103.9(2)
Si3 N3 U1 N4 -45.3(2)
Si4 N3 U1 N4 133.1(2)
Si3 N3 U1 I1 -172.77(12)
Si4 N3 U1 I1 5.7(3)
Si3 N3 U1 Si2 -68.48(19)
Si4 N3 U1 Si2 110.00(19)
N4 Si2 U1 O1 8.3(3)
C31 Si2 U1 O1 -78.2(3)
C30 Si2 U1 O1 91.5(3)
C32 Si2 U1 O1 -174.0(2)
C31 Si2 U1 N4 -86.5(3)
C30 Si2 U1 N4 83.2(3)
C32 Si2 U1 N4 177.7(3)
N4 Si2 U1 N3 131.0(2)
C31 Si2 U1 N3 44.5(3)
C30 Si2 U1 N3 -145.7(3)
C32 Si2 U1 N3 -51.3(2)
N4 Si2 U1 I1 -98.5(2)
C31 Si2 U1 I1 175.0(2)
C30 Si2 U1 I1 -15.3(3)
C32 Si2 U1 I1 79.2(2)
